data_1006140
loop_
_publ_author_name
'Medarde, M'
'Rodriguez-Carvajal, J'
'Vallet-Regi, M'
'Gonzalez-Calbet, J M'
'Alonso, J'

_publ_section_title
;
Crystal structure and microstructure of Nd1.8 Sr0.2 NiO3.72: a K2 Ni F4-
type nickelate with monoclinic symmetry and ordered oxygen vacancies
;
_journal_coden_ASTM PRBMDO
_journal_issue 13
_journal_name_full
;
Physical Review, Serie 3. B - Condensed Matter (18,1978-)
;
_journal_page_first 8591
_journal_page_last 8599
_journal_paper_doi 10.1103/PhysRevB.49.8591
_journal_volume 49
_journal_year 1994
_chemical_formula_structural '(Nd1.8 Sr0.2) (Ni O3.72)'
_chemical_formula_sum 'Nd1.8 Ni O3.72 Sr0.2'
_chemical_name_systematic
;
Neodymium strontium nickel oxide (1.8/0.2/1/3.7)
;
_space_group_IT_number 15
_symmetry_cell_setting monoclinic
_symmetry_Int_Tables_number 15
_symmetry_space_group_name_Hall '-B 2ab'
_symmetry_space_group_name_H-M 'B 1 1 2/n'
_cell_angle_alpha 90
_cell_angle_beta 90
_cell_angle_gamma 90.788(6)
_cell_formula_units_Z 4
_cell_length_a 5.3578(5)
_cell_length_b 5.4394(5)
_cell_length_c 12.250(2)
_cell_volume 357.0
_refine_ls_R_factor_all 0.0116
_cod_original_formula_sum 'Nd1.8 Ni O3.72 Sr.2'
_cod_database_code 1006140

loop_
_symmetry_equiv_pos_as_xyz
x,y,z
1/2-x,1/2-y,z
-x,-y,-z
1/2+x,1/2+y,-z
1/2+x,y,1/2+z
-x,1/2-y,1/2+z
1/2-x,-y,1/2-z
x,1/2+y,1/2-z

loop_
_atom_site_label
_atom_site_type_symbol
_atom_site_symmetry_multiplicity
_atom_site_Wyckoff_symbol
_atom_site_fract_x
_atom_site_fract_y
_atom_site_fract_z
_atom_site_occupancy
_atom_site_attached_hydrogens
_atom_site_calc_flag
Nd1 Nd3+ 8 f 0. -0.008(1) 0.3626(3) 0.9 0 d
Sr1 Sr2+ 8 f 0. -0.008(1) 0.3626(3) 0.1 0 d
Ni1 Ni2+ 4 a 0. 0. 0. 1. 0 d
O1 O2- 4 e 0.25 0.25 -0.011(3) 0.76 0 d
O2 O2- 4 e 0.25 0.25 0.489(3) 0.94 0 d
O3 O2- 8 f 0. 0.053(1) 0.1781(5) 1. 0 d

loop_
_atom_type_symbol
_atom_type_oxidation_number
Nd3+ 3.000
Sr2+ 2.000
Ni2+ 1.600
O2- -2.000
